data_9017473
loop_
_publ_author_name
'Mereiter, K.'

_publ_section_title
;
 Experimental crystal structure determination
;
_journal_name_full 'ICSD Communications'
_journal_paper_doi 10.25505/fiz.icsd.cc20vqsd
_journal_volume 2018
_journal_year 2018
_chemical_compound_source Synthetic
_chemical_formula_sum 'Fe3 H28 O30 S4'
_chemical_name_mineral Romerite
_space_group_IT_number 2
_space_group_name_Hall '-P 1'
_space_group_name_H-M_alt 'P -1'
_symmetry_space_group_name_H-M 'P -1'
_cell_angle_alpha 85.855
_cell_angle_beta 89.828
_cell_angle_gamma 79.065
_cell_length_a 6.3190
_cell_length_b 6.4521
_cell_length_c 15.3158
_cell_formula_units_Z 1
_cell_volume 611.460
_database_code_amcsd 0020887
_exptl_crystal_density_diffrn 2.183
_cod_data_source_file inputs/fixed/downloads/15/15220.cif
_cod_data_source_block 15220
_cod_original_cell_volume 611.459
_cod_original_formula_sum 'Fe3 S4 O30 H28'
_cod_database_code 9017473

loop_
_space_group_symop_operation_xyz
x,y,z
-x,-y,-z

loop_
_atom_site_aniso_label
_atom_site_aniso_U_11
_atom_site_aniso_U_22
_atom_site_aniso_U_33
_atom_site_aniso_U_12
_atom_site_aniso_U_13
_atom_site_aniso_U_23
Fe1 0.01784 0.02101 0.01980 -0.00446 0.00143 0.00209
Fe2 0.01251 0.01120 0.01500 -0.00280 0.00139 -0.00134
S1 0.01463 0.01411 0.01732 -0.00376 0.00168 0.00075
S2 0.01455 0.01004 0.01536 -0.00294 0.00101 -0.00025
O1 0.02940 0.02350 0.02050 -0.01390 0.00740 -0.00050
O2 0.01900 0.02880 0.05350 -0.00570 -0.01340 0.00850
O3 0.02290 0.01700 0.02950 0.00020 -0.00470 -0.00200
O4 0.06100 0.02850 0.02300 -0.01720 0.02020 -0.00600
O5 0.02890 0.01650 0.03660 0.00200 0.01040 -0.00520
O6 0.03200 0.02750 0.02340 -0.01840 0.00770 -0.00280
O7 0.03900 0.02680 0.02300 -0.01680 -0.01090 0.00210
O8 0.01870 0.01500 0.03220 -0.00230 -0.00470 0.00640
O1W 0.07410 0.04610 0.03310 -0.03880 0.02130 -0.01340
O2W 0.03170 0.02670 0.05250 -0.00210 0.01940 -0.00060
O3W 0.02390 0.07900 0.04290 -0.02280 -0.01160 0.03730
O4W 0.01680 0.01940 0.03110 -0.00740 -0.00360 0.00300
O5W 0.01670 0.01510 0.02800 0.00170 -0.00230 -0.00650
O6W 0.03550 0.02130 0.02040 -0.01290 0.01190 -0.00450
O7W 0.02820 0.02670 0.02490 -0.01760 -0.00960 0.00650

loop_
_atom_site_label
_atom_site_fract_x
_atom_site_fract_y
_atom_site_fract_z
_atom_site_occupancy
_atom_site_U_iso_or_equiv
Fe1 0.00000 0.00000 0.00000 1.00000 0.01963
Fe2 0.40626 0.33832 0.32060 1.00000 0.01281
S1 0.63681 0.59250 0.16811 1.00000 0.01532
S2 0.09271 0.75972 0.38688 1.00000 0.01327
O1 0.51663 0.43248 0.20887 1.00000 0.02335
O2 0.83555 0.58272 0.21829 1.00000 0.03420
O3 0.50583 0.80585 0.17073 1.00000 0.02365
O4 0.67620 0.53918 0.07834 1.00000 0.03620
O5 0.24355 0.62128 0.33058 1.00000 0.02800
O6 -0.06781 0.64333 0.42244 1.00000 0.02590
O7 0.21780 0.82517 0.45657 1.00000 0.02840
O8 -0.00823 0.94473 0.33057 1.00000 0.02246
O1W 0.13080 0.24896 0.04965 1.00000 0.04700
H1 0.18300 0.31950 0.01363 1.00000 0.07000
H2A 0.18210 0.26120 0.09626 0.50000 0.13000
H2B 0.04570 0.32680 0.07674 0.50000 0.10000
O2W -0.31140 0.11259 0.04925 1.00000 0.03760
H3 -0.34370 0.23560 0.05750 1.00000 0.07200
H4 -0.38410 0.04990 0.08020 1.00000 0.07300
O3W -0.09204 0.17630 -0.11736 1.00000 0.04890
H5 -0.21260 0.18930 -0.13570 1.00000 0.04900
H6 -0.02360 0.22990 -0.15340 1.00000 0.05600
O4W 0.15760 0.25733 0.25584 1.00000 0.02216
H7 0.05570 0.35010 0.24500 1.00000 0.05000
H8 0.11510 0.15900 0.27980 1.00000 0.04100
O5W 0.55840 0.03488 0.30787 1.00000 0.02032
H9 0.53350 -0.03230 0.26853 1.00000 0.05200
H10 0.68520 0.00660 0.31790 1.00000 0.03500
O6W 0.30351 0.21837 0.43568 1.00000 0.02460
H11 0.22680 0.28000 0.47090 1.00000 0.06200
H12 0.28790 0.09790 0.43910 1.00000 0.04700
O7W 0.66570 0.37782 0.38786 1.00000 0.02540
H13 0.68570 0.32570 0.43686 1.00000 0.05700
H14 0.73250 0.47140 0.38160 1.00000 0.05200

loop_
_cod_related_entry_id
_cod_related_entry_database
_cod_related_entry_code
1 AMCSD 0020887
